data_1556697
loop_
_publ_author_name
'Messelberger, J.'
'Grunwald, A.'
'Stegner, P.'
'Senft, L.'
'Heinemann, F.W.'
'Munz, D.'

_publ_section_title
;
 Transmetalation from Magnesium-NHCs-Convenient Synthesis of Chelating
 pi-Acidic NHC Complexes
;
_journal_name_full Inorganics
_journal_page_first 65
_journal_paper_doi 10.3390/inorganics7050065
_journal_volume 7
_journal_year 2019
_chemical_formula_moiety 'C43 H45 Br N5 Pd, Br'
_chemical_formula_sum 'C43 H45 Br2 N5 Pd'
_chemical_formula_weight 898.06
_space_group_crystal_system monoclinic
_space_group_IT_number 14
_space_group_name_Hall '-P 2yn'
_space_group_name_H-M_alt 'P 1 21/n 1'
_atom_sites_solution_hydrogens geom
_cell_angle_alpha 90
_cell_angle_beta 106.623(3)
_cell_angle_gamma 90
_cell_formula_units_Z 4
_cell_length_a 20.957(5)
_cell_length_b 8.1726(17)
_cell_length_c 22.929(5)
_cell_measurement_reflns_used 6940
_cell_measurement_temperature 100(2)
_cell_measurement_theta_max 25.11
_cell_measurement_theta_min 2.32
_cell_volume 3763.0(14)
_computing_cell_refinement 'Bruker SAINT'
_computing_data_collection 'Bruker APEX2'
_computing_data_reduction 'Bruker SAINT'
_computing_molecular_graphics 'SHELXTL 6.12 (Bruker AXS, 2002)'
_computing_publication_material 'Olex2 (Dolomanov et al., 2009)'
_computing_structure_refinement 'SHELXL-2014/6 (Sheldrick, 2008)'
_computing_structure_solution 'SHELXTL 6.12 (Bruker AXS, 2002)'
_diffrn_ambient_temperature 100.15
_diffrn_detector_area_resol_mean 83.33
_diffrn_measured_fraction_theta_full 1.000
_diffrn_measured_fraction_theta_max 1.000
_diffrn_measurement_device_type 'Bruker Kappa APEX II CCD area detector'
_diffrn_measurement_method 'phi and omega scans'
_diffrn_radiation_monochromator 'Quazar focussing montel optics'
_diffrn_radiation_source 'ImuS high brilliance micro-focus tube'
_diffrn_radiation_type MoK\a
_diffrn_radiation_wavelength 0.71073
_diffrn_reflns_av_R_equivalents 0.1164
_diffrn_reflns_av_unetI/netI 0.0882
_diffrn_reflns_Laue_measured_fraction_full 1.000
_diffrn_reflns_Laue_measured_fraction_max 1.000
_diffrn_reflns_limit_h_max 25
_diffrn_reflns_limit_h_min -25
_diffrn_reflns_limit_k_max 10
_diffrn_reflns_limit_k_min -9
_diffrn_reflns_limit_l_max 28
_diffrn_reflns_limit_l_min -28
_diffrn_reflns_number 46711
_diffrn_reflns_point_group_measured_fraction_full 1.000
_diffrn_reflns_point_group_measured_fraction_max 1.000
_diffrn_reflns_theta_full 25.242
_diffrn_reflns_theta_max 25.997
_diffrn_reflns_theta_min 1.162
_diffrn_standards_number 0
_exptl_absorpt_coefficient_mu 2.655
_exptl_absorpt_correction_T_max 1.0000
_exptl_absorpt_correction_T_min 0.6130
_exptl_absorpt_correction_type multi-scan
_exptl_absorpt_process_details
;
SADABS-2014/5 (Bruker,2014/5) was used for absorption correction.
wR2(int) was 0.1133 before and 0.0711 after correction.
The Ratio of minimum to maximum transmission is 0.6130.
The \l/2 correction factor is Not present.
;
_exptl_crystal_colour yellow
_exptl_crystal_density_diffrn 1.585
_exptl_crystal_density_method 'not measured'
_exptl_crystal_description platelet
_exptl_crystal_F_000 1816
_exptl_crystal_size_max 0.16
_exptl_crystal_size_mid 0.08
_exptl_crystal_size_min 0.02
_refine_diff_density_max 1.567
_refine_diff_density_min -1.487
_refine_diff_density_rms 0.164
_refine_ls_extinction_coef .
_refine_ls_extinction_method none
_refine_ls_goodness_of_fit_ref 1.089
_refine_ls_hydrogen_treatment constr
_refine_ls_matrix_type full
_refine_ls_number_parameters 468
_refine_ls_number_reflns 7389
_refine_ls_number_restraints 0
_refine_ls_restrained_S_all 1.089
_refine_ls_R_factor_all 0.1029
_refine_ls_R_factor_gt 0.0694
_refine_ls_shift/su_max 0.001
_refine_ls_shift/su_mean 0.000
_refine_ls_structure_factor_coef Fsqd
_refine_ls_weighting_details 'w=1/[\s^2^(Fo^2^)+(0.0491P)^2^+34.1566P] where P=(Fo^2^+2Fc^2^)/3'
_refine_ls_weighting_scheme calc
_refine_ls_wR_factor_gt 0.1525
_refine_ls_wR_factor_ref 0.1683
_reflns_Friedel_coverage 0.000
_reflns_Friedel_fraction_full .
_reflns_Friedel_fraction_max .
_reflns_number_gt 5351
_reflns_number_total 7389
_reflns_threshold_expression 'I > 2\s(I)'
_cod_data_source_file Inorganics-2019-7-65.cif
_cod_data_source_block dm1603
_cod_original_cell_volume 3763.1(14)
_cod_database_code 1556697
_shelx_space_group_comment
;
The symmetry employed for this shelxl refinement is uniquely defined
by the following loop, which should always be used as a source of
symmetry information in preference to the above space-group names.
They are only intended as comments.
;
_shelx_estimated_absorpt_t_max 0.949
_shelx_estimated_absorpt_t_min 0.676
_olex2_refinement_description
;
1. Fixed Uiso
 At 1.2 times of:
  All C(H) groups
 At 1.5 times of:
  All C(H,H,H) groups
2.a Ternary CH refined with riding coordinates:
 C26(H26), C29(H29), C38(H38), C41(H41)
2.b Aromatic/amide H refined with riding coordinates:
 C3(H3), C4(H4), C5(H5), C6(H6), C9(H9), C10(H10), C11(H11), C14(H14),
 C15(H15), C16(H16), C17(H17), C22(H22), C23(H23), C24(H24), C34(H34), C35(H35),
  C36(H36)
2.c Idealised Me refined as rotating group:
 C27(H27A,H27B,H27C), C28(H28A,H28B,H28C), C30(H30A,H30B,H30C), C31(H31A,H31B,
 H31C), C39(H39A,H39B,H39C), C40(H40A,H40B,H40C), C42(H42A,H42B,H42C), C43(H43A,
 H43B,H43C)
;

loop_
_space_group_symop_operation_xyz
'x, y, z'
'-x+1/2, y+1/2, -z+1/2'
'-x, -y, -z'
'x-1/2, -y-1/2, z-1/2'

loop_
_atom_site_label
_atom_site_type_symbol
_atom_site_fract_x
_atom_site_fract_y
_atom_site_fract_z
_atom_site_U_iso_or_equiv
_atom_site_adp_type
_atom_site_occupancy
_atom_site_site_symmetry_order
_atom_site_calc_flag
_atom_site_refinement_flags_posn
_atom_site_refinement_flags_adp
_atom_site_refinement_flags_occupancy
_atom_site_disorder_assembly
_atom_site_disorder_group
Pd1 Pd 0.45514(3) 0.39846(7) 0.68806(2) 0.01613(16) Uani 1 1 d . . . . .
Br1 Br 0.39799(4) 0.27131(11) 0.75269(4) 0.0301(2) Uani 1 1 d . . . . .
Br2 Br 0.55055(5) 0.14359(12) 0.60800(4) 0.0405(3) Uani 1 1 d . . . . .
N1 N 0.5862(3) 0.3530(7) 0.7981(3) 0.0166(13) Uani 1 1 d . . . . .
N2 N 0.5906(3) 0.4952(7) 0.7196(3) 0.0170(13) Uani 1 1 d . . . . .
N3 N 0.5001(3) 0.5239(7) 0.6375(3) 0.0160(13) Uani 1 1 d . . . . .
N4 N 0.3986(3) 0.5184(7) 0.5681(3) 0.0163(13) Uani 1 1 d . . . . .
N5 N 0.3147(3) 0.3947(7) 0.5867(2) 0.0156(12) Uani 1 1 d . . . . .
C1 C 0.5490(4) 0.4074(9) 0.7451(3) 0.0187(15) Uani 1 1 d . . . . .
C2 C 0.6531(3) 0.4035(9) 0.8086(3) 0.0184(15) Uani 1 1 d . . . . .
C3 C 0.7081(4) 0.3792(10) 0.8584(3) 0.0252(18) Uani 1 1 d . . . . .
H3 H 0.7060 0.3145 0.8923 0.030 Uiso 1 1 calc R . . . .
C4 C 0.7661(4) 0.4551(10) 0.8557(4) 0.0251(18) Uani 1 1 d . . . . .
H4 H 0.8049 0.4428 0.8891 0.030 Uiso 1 1 calc R . . . .
C5 C 0.7701(4) 0.5484(10) 0.8064(3) 0.0237(17) Uani 1 1 d . . . . .
H5 H 0.8111 0.5987 0.8068 0.028 Uiso 1 1 calc R . . . .
C6 C 0.7152(4) 0.5687(9) 0.7569(3) 0.0214(16) Uani 1 1 d . . . . .
H6 H 0.7180 0.6314 0.7228 0.026 Uiso 1 1 calc R . . . .
C7 C 0.6555(3) 0.4954(9) 0.7578(3) 0.0179(15) Uani 1 1 d . . . . .
C8 C 0.5648(4) 0.5593(9) 0.6603(3) 0.0186(16) Uani 1 1 d . . . . .
C9 C 0.5969(4) 0.6518(10) 0.6272(3) 0.0226(17) Uani 1 1 d . . . . .
H9 H 0.6427 0.6784 0.6431 0.027 Uiso 1 1 calc R . . . .
C10 C 0.5605(4) 0.7051(10) 0.5702(3) 0.0236(17) Uani 1 1 d . . . . .
H10 H 0.5815 0.7710 0.5470 0.028 Uiso 1 1 calc R . . . .
C11 C 0.4940(4) 0.6642(9) 0.5464(3) 0.0213(16) Uani 1 1 d . . . . .
H11 H 0.4692 0.6988 0.5069 0.026 Uiso 1 1 calc R . . . .
C12 C 0.4654(3) 0.5728(8) 0.5816(3) 0.0173(15) Uani 1 1 d . . . . .
C13 C 0.3456(3) 0.5396(8) 0.5156(3) 0.0154(15) Uani 1 1 d . . . . .
C14 C 0.3376(4) 0.6194(9) 0.4601(3) 0.0217(16) Uani 1 1 d . . . . .
H14 H 0.3735 0.6746 0.4510 0.026 Uiso 1 1 calc R . . . .
C15 C 0.2754(4) 0.6138(10) 0.4195(3) 0.0281(18) Uani 1 1 d . . . . .
H15 H 0.2683 0.6646 0.3809 0.034 Uiso 1 1 calc R . . . .
C16 C 0.2218(4) 0.5359(10) 0.4328(3) 0.0264(18) Uani 1 1 d . . . . .
H16 H 0.1792 0.5381 0.4036 0.032 Uiso 1 1 calc R . . . .
C17 C 0.2293(4) 0.4566(10) 0.4869(3) 0.0237(17) Uani 1 1 d . . . . .
H17 H 0.1932 0.4016 0.4958 0.028 Uiso 1 1 calc R . . . .
C18 C 0.2917(4) 0.4610(9) 0.5276(3) 0.0176(15) Uani 1 1 d . . . . .
C19 C 0.3791(3) 0.4301(8) 0.6121(3) 0.0150(15) Uani 1 1 d . . . . .
C20 C 0.5664(3) 0.2495(9) 0.8409(3) 0.0198(16) Uani 1 1 d . . . . .
C21 C 0.5555(4) 0.0845(10) 0.8277(3) 0.0253(18) Uani 1 1 d . . . . .
C22 C 0.5414(4) -0.0134(10) 0.8721(4) 0.0271(18) Uani 1 1 d . . . . .
H22 H 0.5332 -0.1269 0.8645 0.032 Uiso 1 1 calc R . . . .
C23 C 0.5391(4) 0.0515(10) 0.9264(4) 0.0294(19) Uani 1 1 d . . . . .
H23 H 0.5308 -0.0183 0.9565 0.035 Uiso 1 1 calc R . . . .
C24 C 0.5485(4) 0.2147(10) 0.9380(3) 0.0269(18) Uani 1 1 d . . . . .
H24 H 0.5464 0.2567 0.9760 0.032 Uiso 1 1 calc R . . . .
C25 C 0.5610(4) 0.3207(10) 0.8951(3) 0.0226(17) Uani 1 1 d . . . . .
C26 C 0.5591(4) 0.0079(10) 0.7683(4) 0.031(2) Uani 1 1 d . . . . .
H26 H 0.5540 0.0969 0.7374 0.037 Uiso 1 1 calc R . . . .
C27 C 0.5039(5) -0.1174(13) 0.7440(5) 0.057(3) Uani 1 1 d . . . . .
H27A H 0.4640 -0.0845 0.7552 0.085 Uiso 1 1 calc GR . . . .
H27B H 0.5188 -0.2250 0.7615 0.085 Uiso 1 1 calc GR . . . .
H27C H 0.4934 -0.1232 0.6995 0.085 Uiso 1 1 calc GR . . . .
C28 C 0.6261(4) -0.0746(12) 0.7763(4) 0.039(2) Uani 1 1 d . . . . .
H28A H 0.6619 0.0058 0.7908 0.059 Uiso 1 1 calc GR . . . .
H28B H 0.6281 -0.1194 0.7372 0.059 Uiso 1 1 calc GR . . . .
H28C H 0.6317 -0.1633 0.8061 0.059 Uiso 1 1 calc GR . . . .
C29 C 0.5639(4) 0.5031(9) 0.9061(4) 0.0254(18) Uani 1 1 d . . . . .
H29 H 0.5779 0.5563 0.8724 0.030 Uiso 1 1 calc R . . . .
C30 C 0.6147(5) 0.5489(13) 0.9663(4) 0.051(3) Uani 1 1 d . . . . .
H30A H 0.6589 0.5100 0.9662 0.076 Uiso 1 1 calc GR . . . .
H30B H 0.6021 0.4980 1.0001 0.076 Uiso 1 1 calc GR . . . .
H30C H 0.6157 0.6681 0.9712 0.076 Uiso 1 1 calc GR . . . .
C31 C 0.4949(5) 0.5634(11) 0.9028(5) 0.042(2) Uani 1 1 d . . . . .
H31A H 0.4652 0.5442 0.8618 0.063 Uiso 1 1 calc GR . . . .
H31B H 0.4966 0.6808 0.9118 0.063 Uiso 1 1 calc GR . . . .
H31C H 0.4782 0.5043 0.9326 0.063 Uiso 1 1 calc GR . . . .
C32 C 0.2722(3) 0.2898(9) 0.6102(3) 0.0174(15) Uani 1 1 d . . . . .
C33 C 0.2827(4) 0.1224(9) 0.6088(3) 0.0231(17) Uani 1 1 d . . . . .
C34 C 0.2379(4) 0.0229(11) 0.6271(3) 0.0277(18) Uani 1 1 d . . . . .
H34 H 0.2427 -0.0927 0.6268 0.033 Uiso 1 1 calc R . . . .
C35 C 0.1865(4) 0.0912(11) 0.6454(4) 0.0309(19) Uani 1 1 d . . . . .
H35 H 0.1559 0.0213 0.6568 0.037 Uiso 1 1 calc R . . . .
C36 C 0.1786(4) 0.2559(10) 0.6475(4) 0.0274(18) Uani 1 1 d . . . . .
H36 H 0.1434 0.2993 0.6614 0.033 Uiso 1 1 calc R . . . .
C37 C 0.2220(3) 0.3624(9) 0.6293(3) 0.0217(17) Uani 1 1 d . . . . .
C38 C 0.3401(4) 0.0482(10) 0.5893(4) 0.0304(19) Uani 1 1 d . . . . .
H38 H 0.3793 0.1218 0.6057 0.037 Uiso 1 1 calc R . . . .
C39 C 0.3280(5) 0.0430(11) 0.5213(4) 0.039(2) Uani 1 1 d . . . . .
H39A H 0.3693 0.0134 0.5120 0.058 Uiso 1 1 calc GR . . . .
H39B H 0.3130 0.1508 0.5040 0.058 Uiso 1 1 calc GR . . . .
H39C H 0.2936 -0.0387 0.5036 0.058 Uiso 1 1 calc GR . . . .
C40 C 0.3604(4) -0.1188(11) 0.6169(4) 0.035(2) Uani 1 1 d . . . . .
H40A H 0.4019 -0.1527 0.6086 0.053 Uiso 1 1 calc GR . . . .
H40B H 0.3252 -0.1982 0.5989 0.053 Uiso 1 1 calc GR . . . .
H40C H 0.3673 -0.1138 0.6609 0.053 Uiso 1 1 calc GR . . . .
C41 C 0.2148(4) 0.5451(10) 0.6339(3) 0.0233(17) Uani 1 1 d . . . . .
H41 H 0.2421 0.5980 0.6098 0.028 Uiso 1 1 calc R . . . .
C42 C 0.1426(4) 0.6026(11) 0.6075(4) 0.0298(19) Uani 1 1 d . . . . .
H42A H 0.1241 0.5561 0.5668 0.045 Uiso 1 1 calc GR . . . .
H42B H 0.1415 0.7223 0.6049 0.045 Uiso 1 1 calc GR . . . .
H42C H 0.1161 0.5662 0.6340 0.045 Uiso 1 1 calc GR . . . .
C43 C 0.2435(4) 0.5957(11) 0.6998(4) 0.0320(19) Uani 1 1 d . . . . .
H43A H 0.2905 0.5637 0.7140 0.048 Uiso 1 1 calc GR . . . .
H43B H 0.2188 0.5414 0.7247 0.048 Uiso 1 1 calc GR . . . .
H43C H 0.2398 0.7146 0.7033 0.048 Uiso 1 1 calc GR . . . .

loop_
_atom_site_aniso_label
_atom_site_aniso_U_11
_atom_site_aniso_U_22
_atom_site_aniso_U_33
_atom_site_aniso_U_23
_atom_site_aniso_U_13
_atom_site_aniso_U_12
Pd1 0.0154(3) 0.0134(3) 0.0170(3) 0.0027(2) 0.0005(2) -0.0001(2)
Br1 0.0257(4) 0.0341(5) 0.0293(4) 0.0078(4) 0.0059(3) -0.0010(4)
Br2 0.0549(6) 0.0317(5) 0.0351(5) 0.0053(4) 0.0130(4) 0.0033(4)
N1 0.015(3) 0.015(3) 0.018(3) 0.001(2) 0.001(2) 0.002(2)
N2 0.018(3) 0.015(3) 0.016(3) -0.002(2) 0.001(2) 0.000(3)
N3 0.017(3) 0.008(3) 0.018(3) -0.001(2) -0.002(2) 0.002(2)
N4 0.019(3) 0.010(3) 0.019(3) -0.002(2) 0.004(2) -0.003(3)
N5 0.017(3) 0.014(3) 0.014(3) -0.001(2) 0.001(2) -0.003(3)
C1 0.024(4) 0.009(4) 0.026(4) -0.006(3) 0.011(3) 0.001(3)
C2 0.017(3) 0.016(4) 0.019(4) -0.004(3) 0.001(3) 0.001(3)
C3 0.028(4) 0.023(4) 0.019(4) -0.011(3) -0.002(3) 0.003(4)
C4 0.016(4) 0.025(4) 0.028(4) -0.007(3) -0.003(3) 0.006(3)
C5 0.015(4) 0.031(5) 0.025(4) -0.007(3) 0.004(3) 0.000(3)
C6 0.023(4) 0.020(4) 0.021(4) -0.002(3) 0.007(3) 0.000(3)
C7 0.017(4) 0.012(4) 0.023(4) -0.001(3) 0.003(3) 0.002(3)
C8 0.023(4) 0.014(4) 0.015(4) -0.002(3) 0.000(3) 0.002(3)
C9 0.013(3) 0.029(4) 0.023(4) -0.001(3) 0.002(3) -0.009(3)
C10 0.027(4) 0.022(4) 0.024(4) 0.000(3) 0.011(3) -0.003(3)
C11 0.024(4) 0.022(4) 0.017(4) 0.004(3) 0.004(3) -0.002(3)
C12 0.017(3) 0.012(4) 0.020(4) -0.004(3) -0.001(3) -0.001(3)
C13 0.018(3) 0.009(3) 0.017(4) -0.001(3) 0.001(3) 0.007(3)
C14 0.030(4) 0.013(4) 0.020(4) -0.001(3) 0.005(3) -0.004(3)
C15 0.040(5) 0.024(4) 0.017(4) 0.005(3) 0.002(3) 0.002(4)
C16 0.025(4) 0.028(5) 0.020(4) 0.001(3) -0.002(3) -0.003(4)
C17 0.021(4) 0.024(4) 0.021(4) -0.001(3) -0.002(3) -0.005(3)
C18 0.021(4) 0.015(4) 0.014(3) -0.003(3) 0.000(3) 0.005(3)
C19 0.019(3) 0.011(4) 0.014(3) 0.003(3) 0.002(3) 0.000(3)
C20 0.015(4) 0.019(4) 0.021(4) 0.006(3) -0.001(3) 0.001(3)
C21 0.023(4) 0.025(5) 0.022(4) 0.003(3) -0.003(3) 0.002(3)
C22 0.029(4) 0.015(4) 0.032(4) 0.005(3) 0.000(4) -0.001(3)
C23 0.025(4) 0.027(5) 0.039(5) 0.016(4) 0.014(4) 0.009(4)
C24 0.023(4) 0.034(5) 0.020(4) 0.005(3) 0.000(3) 0.004(4)
C25 0.016(4) 0.030(5) 0.020(4) 0.005(3) 0.003(3) -0.002(3)
C26 0.042(5) 0.019(4) 0.025(4) 0.001(3) -0.002(4) 0.002(4)
C27 0.036(5) 0.056(7) 0.071(7) -0.039(6) 0.004(5) -0.001(5)
C28 0.040(5) 0.050(6) 0.029(5) -0.011(4) 0.012(4) -0.009(5)
C29 0.029(4) 0.018(4) 0.029(4) -0.003(3) 0.008(3) 0.002(3)
C30 0.060(7) 0.051(7) 0.040(6) -0.018(5) 0.014(5) -0.014(5)
C31 0.051(6) 0.021(5) 0.062(6) 0.003(4) 0.027(5) 0.005(4)
C32 0.018(4) 0.014(4) 0.015(4) 0.001(3) -0.002(3) -0.006(3)
C33 0.025(4) 0.020(4) 0.018(4) 0.001(3) -0.003(3) -0.006(3)
C34 0.028(4) 0.024(5) 0.026(4) -0.001(3) -0.001(3) -0.001(4)
C35 0.023(4) 0.032(5) 0.035(5) 0.010(4) 0.003(3) -0.008(4)
C36 0.021(4) 0.027(5) 0.033(5) 0.004(4) 0.006(3) -0.001(4)
C37 0.016(4) 0.023(4) 0.020(4) 0.001(3) -0.006(3) -0.004(3)
C38 0.036(5) 0.020(4) 0.035(5) -0.002(4) 0.009(4) -0.001(4)
C39 0.050(6) 0.025(5) 0.042(5) 0.000(4) 0.012(4) 0.003(4)
C40 0.030(4) 0.029(5) 0.042(5) 0.002(4) 0.003(4) 0.006(4)
C41 0.016(4) 0.030(5) 0.023(4) 0.001(3) 0.003(3) 0.000(3)
C42 0.025(4) 0.034(5) 0.026(4) 0.004(4) 0.001(3) 0.001(4)
C43 0.027(4) 0.035(5) 0.030(4) 0.001(4) 0.001(4) 0.001(4)

loop_
_atom_type_symbol
_atom_type_description
_atom_type_scat_dispersion_real
_atom_type_scat_dispersion_imag
_atom_type_scat_source
C C 0.0033 0.0016 'International Tables Vol C Tables 4.2.6.8 and 6.1.1.4'
H H 0.0000 0.0000 'International Tables Vol C Tables 4.2.6.8 and 6.1.1.4'
N N 0.0061 0.0033 'International Tables Vol C Tables 4.2.6.8 and 6.1.1.4'
Br Br -0.2901 2.4595 'International Tables Vol C Tables 4.2.6.8 and 6.1.1.4'
Pd Pd -0.9988 1.0072 'International Tables Vol C Tables 4.2.6.8 and 6.1.1.4'

loop_
_geom_angle_atom_site_label_1
_geom_angle_atom_site_label_2
_geom_angle_atom_site_label_3
_geom_angle
_geom_angle_site_symmetry_1
_geom_angle_site_symmetry_3
N3 Pd1 Br1 174.50(17) . .
N3 Pd1 C1 79.7(3) . .
N3 Pd1 C19 79.5(3) . .
C1 Pd1 Br1 100.5(2) . .
C19 Pd1 Br1 100.3(2) . .
C19 Pd1 C1 159.2(3) . .
C1 N1 C2 110.7(6) . .
C1 N1 C20 127.9(6) . .
C2 N1 C20 121.3(6) . .
C1 N2 C7 110.9(6) . .
C1 N2 C8 119.1(6) . .
C7 N2 C8 129.8(6) . .
C8 N3 Pd1 118.9(5) . .
C8 N3 C12 121.4(6) . .
C12 N3 Pd1 119.7(5) . .
C13 N4 C12 130.1(6) . .
C19 N4 C12 118.6(6) . .
C19 N4 C13 111.3(6) . .
C18 N5 C32 120.5(6) . .
C19 N5 C18 111.1(6) . .
C19 N5 C32 128.1(6) . .
N1 C1 Pd1 142.2(6) . .
N1 C1 N2 106.6(6) . .
N2 C1 Pd1 111.1(5) . .
C3 C2 N1 130.4(7) . .
C3 C2 C7 123.0(7) . .
C7 C2 N1 106.6(6) . .
C2 C3 H3 122.2 . .
C4 C3 C2 115.7(8) . .
C4 C3 H3 122.2 . .
C3 C4 H4 118.6 . .
C3 C4 C5 122.9(7) . .
C5 C4 H4 118.6 . .
C4 C5 H5 119.7 . .
C6 C5 C4 120.5(7) . .
C6 C5 H5 119.7 . .
C5 C6 H6 120.7 . .
C5 C6 C7 118.6(7) . .
C7 C6 H6 120.7 . .
N2 C7 C2 105.1(6) . .
N2 C7 C6 135.4(7) . .
C6 C7 C2 119.3(6) . .
N3 C8 N2 111.2(6) . .
N3 C8 C9 120.3(6) . .
C9 C8 N2 128.5(7) . .
C8 C9 H9 120.9 . .
C8 C9 C10 118.1(7) . .
C10 C9 H9 120.9 . .
C9 C10 H10 119.4 . .
C9 C10 C11 121.2(7) . .
C11 C10 H10 119.4 . .
C10 C11 H11 121.2 . .
C12 C11 C10 117.6(7) . .
C12 C11 H11 121.2 . .
N3 C12 N4 110.4(6) . .
N3 C12 C11 121.4(6) . .
C11 C12 N4 128.2(6) . .
N4 C13 C14 134.5(7) . .
C18 C13 N4 105.2(6) . .
C18 C13 C14 120.2(6) . .
C13 C14 H14 121.8 . .
C15 C14 C13 116.5(7) . .
C15 C14 H14 121.8 . .
C14 C15 H15 118.8 . .
C14 C15 C16 122.3(7) . .
C16 C15 H15 118.8 . .
C15 C16 H16 119.2 . .
C17 C16 C15 121.5(7) . .
C17 C16 H16 119.2 . .
C16 C17 H17 121.8 . .
C16 C17 C18 116.4(7) . .
C18 C17 H17 121.8 . .
C13 C18 N5 107.1(6) . .
C17 C18 N5 129.9(7) . .
C17 C18 C13 123.1(7) . .
N4 C19 Pd1 111.8(5) . .
N5 C19 Pd1 143.0(5) . .
N5 C19 N4 105.2(5) . .
C21 C20 N1 118.8(7) . .
C21 C20 C25 123.1(7) . .
C25 C20 N1 118.1(7) . .
C20 C21 C22 117.1(7) . .
C20 C21 C26 123.3(7) . .
C22 C21 C26 119.6(7) . .
C21 C22 H22 119.6 . .
C23 C22 C21 120.9(8) . .
C23 C22 H22 119.6 . .
C22 C23 H23 119.4 . .
C24 C23 C22 121.1(8) . .
C24 C23 H23 119.4 . .
C23 C24 H24 119.4 . .
C23 C24 C25 121.1(8) . .
C25 C24 H24 119.4 . .
C20 C25 C29 123.1(7) . .
C24 C25 C20 116.5(7) . .
C24 C25 C29 120.3(7) . .
C21 C26 H26 108.3 . .
C21 C26 C27 112.2(8) . .
C21 C26 C28 110.8(7) . .
C27 C26 H26 108.3 . .
C28 C26 H26 108.3 . .
C28 C26 C27 108.9(7) . .
C26 C27 H27A 109.5 . .
C26 C27 H27B 109.5 . .
C26 C27 H27C 109.5 . .
H27A C27 H27B 109.5 . .
H27A C27 H27C 109.5 . .
H27B C27 H27C 109.5 . .
C26 C28 H28A 109.5 . .
C26 C28 H28B 109.5 . .
C26 C28 H28C 109.5 . .
H28A C28 H28B 109.5 . .
H28A C28 H28C 109.5 . .
H28B C28 H28C 109.5 . .
C25 C29 H29 107.9 . .
C25 C29 C30 112.1(7) . .
C30 C29 H29 107.9 . .
C31 C29 C25 108.7(7) . .
C31 C29 H29 107.9 . .
C31 C29 C30 112.0(8) . .
C29 C30 H30A 109.5 . .
C29 C30 H30B 109.5 . .
C29 C30 H30C 109.5 . .
H30A C30 H30B 109.5 . .
H30A C30 H30C 109.5 . .
H30B C30 H30C 109.5 . .
C29 C31 H31A 109.5 . .
C29 C31 H31B 109.5 . .
C29 C31 H31C 109.5 . .
H31A C31 H31B 109.5 . .
H31A C31 H31C 109.5 . .
H31B C31 H31C 109.5 . .
C33 C32 N5 117.3(7) . .
C37 C32 N5 117.9(6) . .
C37 C32 C33 124.6(7) . .
C32 C33 C34 116.4(7) . .
C32 C33 C38 122.8(7) . .
C34 C33 C38 120.8(7) . .
C33 C34 H34 119.8 . .
C35 C34 C33 120.4(8) . .
C35 C34 H34 119.8 . .
C34 C35 H35 119.1 . .
C36 C35 C34 121.8(8) . .
C36 C35 H35 119.1 . .
C35 C36 H36 119.8 . .
C35 C36 C37 120.4(8) . .
C37 C36 H36 119.8 . .
C32 C37 C36 116.4(7) . .
C32 C37 C41 123.1(7) . .
C36 C37 C41 120.4(7) . .
C33 C38 H38 106.4 . .
C39 C38 C33 113.7(7) . .
C39 C38 H38 106.4 . .
C39 C38 C40 110.5(7) . .
C40 C38 C33 112.8(7) . .
C40 C38 H38 106.4 . .
C38 C39 H39A 109.5 . .
C38 C39 H39B 109.5 . .
C38 C39 H39C 109.5 . .
H39A C39 H39B 109.5 . .
H39A C39 H39C 109.5 . .
H39B C39 H39C 109.5 . .
C38 C40 H40A 109.5 . .
C38 C40 H40B 109.5 . .
C38 C40 H40C 109.5 . .
H40A C40 H40B 109.5 . .
H40A C40 H40C 109.5 . .
H40B C40 H40C 109.5 . .
C37 C41 H41 107.8 . .
C37 C41 C42 112.6(6) . .
C37 C41 C43 108.6(6) . .
C42 C41 H41 107.8 . .
C43 C41 H41 107.8 . .
C43 C41 C42 112.0(7) . .
C41 C42 H42A 109.5 . .
C41 C42 H42B 109.5 . .
C41 C42 H42C 109.5 . .
H42A C42 H42B 109.5 . .
H42A C42 H42C 109.5 . .
H42B C42 H42C 109.5 . .
C41 C43 H43A 109.5 . .
C41 C43 H43B 109.5 . .
C41 C43 H43C 109.5 . .
H43A C43 H43B 109.5 . .
H43A C43 H43C 109.5 . .
H43B C43 H43C 109.5 . .

loop_
_geom_bond_atom_site_label_1
_geom_bond_atom_site_label_2
_geom_bond_distance
_geom_bond_site_symmetry_2
Pd1 Br1 2.3929(10) .
Pd1 N3 1.977(6) .
Pd1 C1 2.027(7) .
Pd1 C19 2.012(7) .
N1 C1 1.321(9) .
N1 C2 1.415(9) .
N1 C20 1.444(9) .
N2 C1 1.380(9) .
N2 C7 1.392(9) .
N2 C8 1.413(9) .
N3 C8 1.338(9) .
N3 C12 1.340(9) .
N4 C12 1.417(9) .
N4 C13 1.395(9) .
N4 C19 1.394(9) .
N5 C18 1.410(9) .
N5 C19 1.340(9) .
N5 C32 1.446(9) .
C2 C3 1.385(10) .
C2 C7 1.400(10) .
C3 H3 0.9500 .
C3 C4 1.382(11) .
C4 H4 0.9500 .
C4 C5 1.387(11) .
C5 H5 0.9500 .
C5 C6 1.376(10) .
C6 H6 0.9500 .
C6 C7 1.393(10) .
C8 C9 1.374(10) .
C9 H9 0.9500 .
C9 C10 1.381(10) .
C10 H10 0.9500 .
C10 C11 1.385(10) .
C11 H11 0.9500 .
C11 C12 1.359(10) .
C13 C14 1.398(10) .
C13 C18 1.392(10) .
C14 H14 0.9500 .
C14 C15 1.370(11) .
C15 H15 0.9500 .
C15 C16 1.398(11) .
C16 H16 0.9500 .
C16 C17 1.368(11) .
C17 H17 0.9500 .
C17 C18 1.374(10) .
C20 C21 1.387(11) .
C20 C25 1.405(11) .
C21 C22 1.391(11) .
C21 C26 1.520(11) .
C22 H22 0.9500 .
C22 C23 1.367(12) .
C23 H23 0.9500 .
C23 C24 1.363(12) .
C24 H24 0.9500 .
C24 C25 1.391(11) .
C25 C29 1.510(11) .
C26 H26 1.0000 .
C26 C27 1.526(12) .
C26 C28 1.522(12) .
C27 H27A 0.9800 .
C27 H27B 0.9800 .
C27 H27C 0.9800 .
C28 H28A 0.9800 .
C28 H28B 0.9800 .
C28 H28C 0.9800 .
C29 H29 1.0000 .
C29 C30 1.529(12) .
C29 C31 1.509(12) .
C30 H30A 0.9800 .
C30 H30B 0.9800 .
C30 H30C 0.9800 .
C31 H31A 0.9800 .
C31 H31B 0.9800 .
C31 H31C 0.9800 .
C32 C33 1.387(11) .
C32 C37 1.385(11) .
C33 C34 1.394(11) .
C33 C38 1.525(11) .
C34 H34 0.9500 .
C34 C35 1.380(12) .
C35 H35 0.9500 .
C35 C36 1.359(12) .
C36 H36 0.9500 .
C36 C37 1.406(11) .
C37 C41 1.507(11) .
C38 H38 1.0000 .
C38 C39 1.507(12) .
C38 C40 1.513(12) .
C39 H39A 0.9800 .
C39 H39B 0.9800 .
C39 H39C 0.9800 .
C40 H40A 0.9800 .
C40 H40B 0.9800 .
C40 H40C 0.9800 .
C41 H41 1.0000 .
C41 C42 1.534(10) .
C41 C43 1.516(11) .
C42 H42A 0.9800 .
C42 H42B 0.9800 .
C42 H42C 0.9800 .
C43 H43A 0.9800 .
C43 H43B 0.9800 .
C43 H43C 0.9800 .

loop_
_geom_torsion_atom_site_label_1
_geom_torsion_atom_site_label_2
_geom_torsion_atom_site_label_3
_geom_torsion_atom_site_label_4
_geom_torsion
_geom_torsion_site_symmetry_1
_geom_torsion_site_symmetry_2
_geom_torsion_site_symmetry_3
_geom_torsion_site_symmetry_4
Pd1 N3 C8 N2 0.6(8) . . . .
Pd1 N3 C8 C9 -177.4(6) . . . .
Pd1 N3 C12 N4 -1.2(8) . . . .
Pd1 N3 C12 C11 177.6(6) . . . .
N1 C2 C3 C4 -175.7(7) . . . .
N1 C2 C7 N2 -0.1(7) . . . .
N1 C2 C7 C6 176.7(6) . . . .
N1 C20 C21 C22 175.3(6) . . . .
N1 C20 C21 C26 -4.0(11) . . . .
N1 C20 C25 C24 -173.6(6) . . . .
N1 C20 C25 C29 10.3(10) . . . .
N2 C8 C9 C10 -178.1(7) . . . .
N3 C8 C9 C10 -0.5(11) . . . .
N4 C13 C14 C15 -179.0(8) . . . .
N4 C13 C18 N5 -0.4(7) . . . .
N4 C13 C18 C17 179.0(7) . . . .
N5 C32 C33 C34 -175.0(6) . . . .
N5 C32 C33 C38 5.6(10) . . . .
N5 C32 C37 C36 175.3(6) . . . .
N5 C32 C37 C41 -7.5(10) . . . .
C1 N1 C2 C3 177.7(8) . . . .
C1 N1 C2 C7 0.1(8) . . . .
C1 N1 C20 C21 74.3(10) . . . .
C1 N1 C20 C25 -107.6(8) . . . .
C1 N2 C7 C2 0.0(8) . . . .
C1 N2 C7 C6 -176.0(8) . . . .
C1 N2 C8 N3 0.9(9) . . . .
C1 N2 C8 C9 178.7(7) . . . .
C2 N1 C1 Pd1 176.2(7) . . . .
C2 N1 C1 N2 -0.2(8) . . . .
C2 N1 C20 C21 -102.6(8) . . . .
C2 N1 C20 C25 75.5(9) . . . .
C2 C3 C4 C5 -0.7(11) . . . .
C3 C2 C7 N2 -177.8(7) . . . .
C3 C2 C7 C6 -1.0(11) . . . .
C3 C4 C5 C6 -0.4(12) . . . .
C4 C5 C6 C7 0.8(11) . . . .
C5 C6 C7 N2 175.5(8) . . . .
C5 C6 C7 C2 -0.1(11) . . . .
C7 N2 C1 Pd1 -177.5(5) . . . .
C7 N2 C1 N1 0.1(8) . . . .
C7 N2 C8 N3 175.6(7) . . . .
C7 N2 C8 C9 -6.6(13) . . . .
C7 C2 C3 C4 1.4(11) . . . .
C8 N2 C1 Pd1 -1.8(8) . . . .
C8 N2 C1 N1 175.8(6) . . . .
C8 N2 C7 C2 -175.1(7) . . . .
C8 N2 C7 C6 8.9(13) . . . .
C8 N3 C12 N4 179.3(6) . . . .
C8 N3 C12 C11 -1.8(11) . . . .
C8 C9 C10 C11 -1.2(12) . . . .
C9 C10 C11 C12 1.4(12) . . . .
C10 C11 C12 N3 0.1(11) . . . .
C10 C11 C12 N4 178.7(7) . . . .
C12 N3 C8 N2 180.0(6) . . . .
C12 N3 C8 C9 2.0(11) . . . .
C12 N4 C13 C14 -1.2(13) . . . .
C12 N4 C13 C18 -179.8(7) . . . .
C12 N4 C19 Pd1 -0.4(8) . . . .
C12 N4 C19 N5 -179.5(6) . . . .
C13 N4 C12 N3 -179.4(6) . . . .
C13 N4 C12 C11 1.8(12) . . . .
C13 N4 C19 Pd1 180.0(4) . . . .
C13 N4 C19 N5 0.9(8) . . . .
C13 C14 C15 C16 1.4(12) . . . .
C14 C13 C18 N5 -179.3(6) . . . .
C14 C13 C18 C17 0.1(11) . . . .
C14 C15 C16 C17 -1.9(13) . . . .
C15 C16 C17 C18 1.3(12) . . . .
C16 C17 C18 N5 178.7(7) . . . .
C16 C17 C18 C13 -0.5(11) . . . .
C18 N5 C19 Pd1 -179.7(7) . . . .
C18 N5 C19 N4 -1.2(8) . . . .
C18 N5 C32 C33 100.3(8) . . . .
C18 N5 C32 C37 -76.4(8) . . . .
C18 C13 C14 C15 -0.5(10) . . . .
C19 N4 C12 N3 1.1(9) . . . .
C19 N4 C12 C11 -177.7(7) . . . .
C19 N4 C13 C14 178.3(8) . . . .
C19 N4 C13 C18 -0.3(8) . . . .
C19 N5 C18 C13 1.0(8) . . . .
C19 N5 C18 C17 -178.3(8) . . . .
C19 N5 C32 C33 -72.8(9) . . . .
C19 N5 C32 C37 110.4(8) . . . .
C20 N1 C1 Pd1 -1.0(13) . . . .
C20 N1 C1 N2 -177.4(6) . . . .
C20 N1 C2 C3 -4.9(12) . . . .
C20 N1 C2 C7 177.6(6) . . . .
C20 C21 C22 C23 -0.6(11) . . . .
C20 C21 C26 C27 -139.2(8) . . . .
C20 C21 C26 C28 98.9(9) . . . .
C20 C25 C29 C30 -128.5(8) . . . .
C20 C25 C29 C31 107.1(9) . . . .
C21 C20 C25 C24 4.4(11) . . . .
C21 C20 C25 C29 -171.7(7) . . . .
C21 C22 C23 C24 2.1(12) . . . .
C22 C21 C26 C27 41.5(10) . . . .
C22 C21 C26 C28 -80.4(9) . . . .
C22 C23 C24 C25 -0.3(12) . . . .
C23 C24 C25 C20 -2.8(11) . . . .
C23 C24 C25 C29 173.4(7) . . . .
C24 C25 C29 C30 55.6(10) . . . .
C24 C25 C29 C31 -68.9(9) . . . .
C25 C20 C21 C22 -2.7(11) . . . .
C25 C20 C21 C26 178.0(7) . . . .
C26 C21 C22 C23 178.8(7) . . . .
C32 N5 C18 C13 -173.2(6) . . . .
C32 N5 C18 C17 7.5(11) . . . .
C32 N5 C19 Pd1 -6.0(13) . . . .
C32 N5 C19 N4 172.5(6) . . . .
C32 C33 C34 C35 -0.2(11) . . . .
C32 C33 C38 C39 -78.9(10) . . . .
C32 C33 C38 C40 154.2(7) . . . .
C32 C37 C41 C42 135.3(7) . . . .
C32 C37 C41 C43 -100.0(8) . . . .
C33 C32 C37 C36 -1.2(11) . . . .
C33 C32 C37 C41 176.0(7) . . . .
C33 C34 C35 C36 -1.3(12) . . . .
C34 C33 C38 C39 101.7(9) . . . .
C34 C33 C38 C40 -25.2(10) . . . .
C34 C35 C36 C37 1.7(13) . . . .
C35 C36 C37 C32 -0.5(11) . . . .
C35 C36 C37 C41 -177.8(7) . . . .
C36 C37 C41 C42 -47.6(10) . . . .
C36 C37 C41 C43 77.0(8) . . . .
C37 C32 C33 C34 1.5(11) . . . .
C37 C32 C33 C38 -177.9(7) . . . .
C38 C33 C34 C35 179.2(7) . . . .
